data_9010433
loop_
_publ_author_name
'Post, J. E.'
'Heaney, P. J.'

_publ_section_title
;
 Synchotron powder X-ray diffraction study of the structure and dehydration
 behavior of palygorskite
 Sample: T = 1160 K
;
_journal_name_full 'American Mineralogist'
_journal_page_first 667
_journal_page_last 675
_journal_paper_doi 10.2138/am.2008.2590
_journal_volume 93
_journal_year 2008
_chemical_compound_source 'Lemesurier Island, Alaska'
_chemical_formula_sum 'Al Mg O10.4 Si4'
_chemical_name_mineral Palygorskite
_space_group_IT_number 14
_symmetry_space_group_name_Hall '-P 2yab'
_symmetry_space_group_name_H-M 'P 1 21/a 1'
_cell_angle_alpha 90
_cell_angle_beta 96.17
_cell_angle_gamma 90
_cell_length_a 10.755
_cell_length_b 15.353
_cell_length_c 5.281
_cell_formula_units_Z 4
_cell_volume 866.956
_database_code_amcsd 0004565
_diffrn_ambient_temperature 1160
_exptl_crystal_density_diffrn 2.528
_cod_original_formula_sum 'Al Mg Si4 O10.4'
_cod_database_code 9010433

loop_
_space_group_symop_operation_xyz
x,y,z
1/2+x,1/2-y,z
1/2-x,1/2+y,-z
-x,-y,-z

loop_
_atom_site_label
_atom_site_fract_x
_atom_site_fract_y
_atom_site_fract_z
_atom_site_occupancy
_atom_site_U_iso_or_equiv
AlMg1 0.93800 0.10100 0.48600 1.00000 0.01500
Mg2 0.88200 0.17200 0.91600 1.00000 0.01500
Si1 0.15400 0.16800 0.85000 1.00000 0.01500
Si2 0.09300 0.26200 0.32100 1.00000 0.01500
O1 0.08400 0.03600 0.43900 0.10000 0.01500
O2 0.01700 0.12800 0.80000 1.00000 0.01500
O2b 0.85600 0.06400 0.15000 1.00000 0.01500
O3 0.97600 0.19600 0.27600 1.00000 0.01500
O3b 0.77800 0.10700 0.60400 1.00000 0.01500
O5 0.07600 0.36000 0.41700 1.00000 0.01500
O6 0.24400 0.10600 0.01300 1.00000 0.01500
O7 0.14700 0.25200 0.04400 1.00000 0.01500
O7b 0.63900 0.01700 0.84000 1.00000 0.01500
O8 0.16100 0.22500 0.59000 0.30000 0.01500
O8b 0.65900 0.98500 0.32700 1.00000 0.01500
O9 0.56500 0.84100 0.78600 1.00000 0.01500
Si1b 0.24700 0.50600 0.08900 1.00000 0.01500
Si2b 0.14200 0.44700 0.55200 1.00000 0.01500

loop_
_cod_related_entry_id
_cod_related_entry_database
_cod_related_entry_code
1 AMCSD 0004565
